data_7213053
loop_
_publ_author_name
'Larsen, Mogens'
'Krebs, Frederik C.'
'Harrit, Niels'
'J\/orgensen, Mikkel'

_publ_section_title
;
 Synthesis and conformational studies of a series of
 5,17-bis-aryl-25,26,27,28-tetrapropoxycalix[4]arenes: the influence of
 \p--\p interactions on the molecular structure
;
_journal_issue 8
_journal_name_full 'Journal of the Chemical Society, Perkin Transactions 2'
_journal_page_first 1749
_journal_paper_doi 10.1039/a901881f
_journal_year 1999
_chemical_formula_sum 'C64 H62 N2 O4'
_chemical_formula_weight 923.16
_chemical_name_systematic
; 
 5,17-Bis(9H-Carbazol-9-yl)-25,26,27,28-tetrapropoxycalixarene 
;
_space_group_IT_number 2
_symmetry_cell_setting triclinic
_symmetry_space_group_name_Hall '-P 1'
_symmetry_space_group_name_H-M 'P -1'
_atom_sites_solution_hydrogens geom
_atom_sites_solution_primary direct
_atom_sites_solution_secondary difmap
_audit_creation_method SHELXL
_cell_angle_alpha 115.31(3)
_cell_angle_beta 96.69(3)
_cell_angle_gamma 95.82(3)
_cell_formula_units_Z 2
_cell_length_a 13.047(3)
_cell_length_b 14.178(3)
_cell_length_c 15.207(3)
_cell_measurement_temperature 120(2)
_cell_volume 2489.6(12)
_computing_cell_refinement 'SAINT Siemens'
_computing_data_collection 'SMART Siemens'
_computing_data_reduction 'SAINT Siemens'
_computing_molecular_graphics 'SHELXTL (Sheldrick)'
_computing_publication_material 'XCIF (Sheldrick)'
_computing_structure_refinement 'SHELXL-93 (Sheldrick, 1993)'
_computing_structure_solution 'SHELXS-86 (Sheldrick, 1990)'
_diffrn_ambient_temperature 293(2)
_diffrn_measurement_device_type 'Siemens SMART CCD'
_diffrn_measurement_method 'omega scan, frame data integration'
_diffrn_radiation_monochromator graphite
_diffrn_radiation_source 'fine-focus sealed tube'
_diffrn_radiation_type MoK\a
_diffrn_radiation_wavelength 0.71073
_diffrn_reflns_av_R_equivalents 0.0433
_diffrn_reflns_av_sigmaI/netI 0.0616
_diffrn_reflns_limit_h_max 16
_diffrn_reflns_limit_h_min -16
_diffrn_reflns_limit_k_max 17
_diffrn_reflns_limit_k_min -17
_diffrn_reflns_limit_l_max 18
_diffrn_reflns_limit_l_min -18
_diffrn_reflns_number 26791
_diffrn_reflns_theta_max 26.38
_diffrn_reflns_theta_min 1.51
_exptl_absorpt_coefficient_mu 0.076
_exptl_absorpt_correction_type empirical
_exptl_crystal_colour colorless
_exptl_crystal_density_diffrn 1.231
_exptl_crystal_description plate
_exptl_crystal_F_000 984
_exptl_crystal_size_max 0.38
_exptl_crystal_size_mid 0.25
_exptl_crystal_size_min 0.13
_refine_diff_density_max 0.338
_refine_diff_density_min -0.255
_refine_diff_density_rms 0.048
_refine_ls_extinction_method none
_refine_ls_goodness_of_fit_all 1.042
_refine_ls_goodness_of_fit_obs 1.085
_refine_ls_matrix_type full
_refine_ls_number_parameters 659
_refine_ls_number_reflns 10132
_refine_ls_number_restraints 0
_refine_ls_restrained_S_all 1.042
_refine_ls_restrained_S_obs 1.085
_refine_ls_R_factor_all 0.0931
_refine_ls_R_factor_obs 0.0486
_refine_ls_shift/esd_max 1.741
_refine_ls_shift/esd_mean 0.057
_refine_ls_structure_factor_coef Fsqd
_refine_ls_weighting_details 'w=1/[\s^2^(Fo^2^)+(0.0589P)^2^+0.3769P] where P=(Fo^2^+2Fc^2^)/3'
_refine_ls_weighting_scheme calc
_refine_ls_wR_factor_all 0.1285
_refine_ls_wR_factor_obs 0.1060
_reflns_number_observed 6567
_reflns_number_total 10132
_reflns_observed_criterion >2sigma(I)
_cod_data_source_file 901881fsup1.cif
_cod_data_source_block compound4
_cod_depositor_comments
;
The following automatic conversions were performed:

'_refine_ls_weighting_scheme' value 'calc
w=1/[\s^2^(Fo^2^)+(0.0589P)^2^+0.3769P] where P=(Fo^2^+2Fc^2^)/3' was
changed to 'calc'. New tag '_refine_ls_weighting_details' was
created. The value of the new tag was set to
'w=1/[\s^2^(Fo^2^)+(0.0589P)^2^+0.3769P] where P=(Fo^2^+2Fc^2^)/3'.

Automatic conversion script
Id: cif_fix_values 3143 2015-03-26 13:38:13Z robertas 
;
_cod_original_cell_volume 2489.6(9)
_cod_original_sg_symbol_H-M P-1
_cod_database_code 7213053

loop_
_symmetry_equiv_pos_as_xyz
'x, y, z'
'-x, -y, -z'

loop_
_atom_site_aniso_label
_atom_site_aniso_U_11
_atom_site_aniso_U_22
_atom_site_aniso_U_33
_atom_site_aniso_U_23
_atom_site_aniso_U_13
_atom_site_aniso_U_12
O1 0.0252(8) 0.0393(9) 0.0247(8) 0.0196(7) -0.0038(6) -0.0067(7)
O2 0.0230(7) 0.0202(7) 0.0223(7) 0.0093(6) 0.0064(6) 0.0018(6)
O3 0.0221(7) 0.0329(8) 0.0233(7) 0.0131(7) 0.0001(6) -0.0044(6)
O4 0.0276(7) 0.0207(7) 0.0225(7) 0.0091(6) 0.0040(6) 0.0039(6)
N1 0.0181(8) 0.0214(9) 0.0211(8) 0.0113(7) 0.0044(7) 0.0032(7)
N2 0.0198(8) 0.0243(9) 0.0221(9) 0.0111(7) 0.0049(7) 0.0051(7)
C1 0.0203(10) 0.0291(12) 0.0361(12) 0.0183(10) -0.0021(9) 0.0008(9)
C2 0.0166(10) 0.0257(11) 0.0264(11) 0.0140(9) -0.0039(8) -0.0038(8)
C3 0.0179(10) 0.0231(11) 0.0195(10) 0.0069(9) -0.0002(8) 0.0002(8)
C4 0.0148(9) 0.0247(11) 0.0201(10) 0.0108(9) -0.0009(8) -0.0029(8)
C5 0.0181(10) 0.0201(10) 0.0236(11) 0.0069(9) 0.0015(8) -0.0013(8)
C6 0.0139(9) 0.0286(11) 0.0197(10) 0.0084(9) -0.0018(8) -0.0060(8)
C7 0.0174(10) 0.0317(12) 0.0243(11) 0.0162(10) -0.0022(8) -0.0049(9)
C8 0.0221(11) 0.0329(12) 0.0207(11) 0.0091(9) 0.0022(9) -0.0065(9)
C9 0.0250(11) 0.0260(11) 0.0174(10) 0.0058(9) 0.0081(9) -0.0014(9)
C10 0.0381(13) 0.0217(11) 0.0237(11) 0.0038(9) 0.0126(10) -0.0058(9)
C11 0.0539(15) 0.0187(11) 0.0305(12) 0.0093(10) 0.0196(11) 0.0070(10)
C12 0.0394(13) 0.0271(12) 0.0241(11) 0.0121(10) 0.0139(10) 0.0144(10)
C13 0.0246(11) 0.0247(11) 0.0181(10) 0.0073(9) 0.0098(8) 0.0062(9)
C14 0.0237(10) 0.0177(10) 0.0180(10) 0.0056(8) 0.0083(8) 0.0013(8)
C15 0.0205(10) 0.0327(12) 0.0231(11) 0.0114(10) 0.0040(9) 0.0066(9)
C16 0.0138(9) 0.0261(11) 0.0184(10) 0.0077(9) -0.0005(8) 0.0015(8)
C17 0.0180(10) 0.0198(10) 0.0240(11) 0.0078(9) 0.0005(8) 0.0031(8)
C18 0.0166(10) 0.0246(11) 0.0186(10) 0.0092(9) 0.0005(8) 0.0019(8)
C19 0.0197(10) 0.0214(10) 0.0182(10) 0.0051(8) -0.0002(8) 0.0030(8)
C20 0.0153(9) 0.0239(11) 0.0212(10) 0.0096(9) -0.0030(8) 0.0004(8)
C21 0.0167(10) 0.0269(11) 0.0177(10) 0.0095(9) -0.0025(8) -0.0019(8)
C22 0.0232(11) 0.0227(11) 0.0257(11) 0.0100(9) -0.0026(9) -0.0014(9)
C23 0.0249(10) 0.0154(10) 0.0253(11) 0.0079(9) 0.0003(9) 0.0021(8)
C24 0.0343(12) 0.0197(11) 0.0239(11) 0.0047(9) -0.0001(9) 0.0030(9)
C25 0.0393(13) 0.0267(12) 0.0299(12) 0.0074(10) 0.0130(10) 0.0096(10)
C26 0.0257(11) 0.0250(11) 0.0405(13) 0.0142(10) 0.0097(10) 0.0077(9)
C27 0.0243(11) 0.0183(10) 0.0296(11) 0.0130(9) 0.0014(9) 0.0045(8)
C28 0.0260(11) 0.0148(10) 0.0256(11) 0.0090(9) 0.0041(9) 0.0044(8)
C29 0.0208(10) 0.0194(10) 0.0195(10) 0.0072(8) 0.0011(8) 0.0016(8)
C30 0.0203(10) 0.0286(11) 0.0270(11) 0.0118(9) 0.0064(9) 0.0023(9)
C31 0.0193(10) 0.0349(13) 0.0358(12) 0.0148(11) 0.0066(9) 0.0095(9)
C32 0.0277(12) 0.0340(13) 0.0392(13) 0.0217(11) 0.0054(10) 0.0107(10)
C33 0.0253(11) 0.0279(11) 0.0313(12) 0.0158(10) 0.0053(9) 0.0041(9)
C34 0.0191(10) 0.0207(10) 0.0221(10) 0.0083(9) 0.0016(8) 0.0008(8)
C35 0.0185(10) 0.0221(10) 0.0221(10) 0.0094(9) 0.0034(8) 0.0028(8)
C36 0.0248(11) 0.0304(12) 0.0274(11) 0.0168(10) 0.0071(9) 0.0047(9)
C37 0.0208(10) 0.0359(12) 0.0325(12) 0.0168(10) 0.0095(9) 0.0059(9)
C38 0.0203(10) 0.0303(12) 0.0266(11) 0.0119(10) 0.0038(9) 0.0075(9)
C39 0.0220(10) 0.0235(11) 0.0209(10) 0.0108(9) 0.0014(8) 0.0030(8)
C40 0.0193(10) 0.0197(10) 0.0167(10) 0.0066(8) 0.0030(8) 0.0000(8)
C41 0.0221(10) 0.0162(10) 0.0215(10) 0.0074(8) -0.0004(8) 0.0002(8)
C42 0.0212(10) 0.0229(11) 0.0296(11) 0.0115(9) 0.0053(9) 0.0032(8)
C43 0.0220(11) 0.0329(12) 0.0389(13) 0.0185(11) 0.0010(10) 0.0061(9)
C44 0.0307(12) 0.0332(12) 0.0349(12) 0.0218(11) 0.0002(10) 0.0050(10)
C45 0.0296(11) 0.0271(11) 0.0257(11) 0.0127(10) 0.0040(9) 0.0016(9)
C46 0.0238(10) 0.0178(10) 0.0221(10) 0.0069(8) 0.0020(8) 0.0010(8)
C47 0.0223(10) 0.0190(10) 0.0221(10) 0.0060(8) 0.0032(8) 0.0016(8)
C48 0.0287(11) 0.0266(11) 0.0291(12) 0.0126(10) 0.0093(9) 0.0040(9)
C49 0.0249(11) 0.0298(12) 0.0369(13) 0.0120(10) 0.0121(10) 0.0071(9)
C50 0.0227(11) 0.0262(11) 0.0301(12) 0.0077(10) 0.0033(9) 0.0074(9)
C51 0.0239(11) 0.0233(11) 0.0210(10) 0.0071(9) 0.0028(9) 0.0049(9)
C52 0.0190(10) 0.0184(10) 0.0211(10) 0.0047(8) 0.0023(8) 0.0018(8)
C53 0.0374(13) 0.0473(15) 0.0303(12) 0.0221(11) -0.0084(10) -0.0059(11)
C54 0.061(2) 0.051(2) 0.0324(13) 0.0241(13) -0.0060(12) -0.0023(13)
C55 0.066(2) 0.059(2) 0.053(2) 0.040(2) 0.0002(14) 0.0049(15)
C56 0.0294(11) 0.0270(11) 0.0275(11) 0.0127(10) 0.0109(9) 0.0017(9)
C57 0.0317(12) 0.0265(11) 0.0300(12) 0.0140(10) 0.0038(9) 0.0003(9)
C58 0.066(2) 0.0390(15) 0.047(2) 0.0253(13) 0.0162(14) 0.0033(13)
C59 0.0293(12) 0.0318(12) 0.0308(12) 0.0124(10) 0.0018(10) -0.0077(10)
C60 0.0268(12) 0.0464(15) 0.048(2) 0.0204(13) -0.0007(11) -0.0084(11)
C61 0.0364(14) 0.043(2) 0.070(2) 0.0101(14) 0.0183(14) -0.0064(12)
C62 0.025(2) 0.022(2) 0.028(2) 0.0142(14) 0.0057(14) 0.0053(14)
C63 0.027(2) 0.034(2) 0.048(2) 0.0280(14) 0.0007(12) 0.0035(12)
C64 0.033(2) 0.032(2) 0.047(2) 0.0258(14) 0.000(2) 0.001(2)
C62U 0.052(13) 0.073(17) 0.028(10) 0.022(10) -0.005(10) 0.036(12)
C63U 0.102(20) 0.068(18) 0.034(11) 0.030(12) 0.001(11) 0.014(15)
C64U 0.058(16) 0.080(17) 0.064(15) 0.058(14) -0.003(14) 0.018(14)

loop_
_atom_site_label
_atom_site_type_symbol
_atom_site_fract_x
_atom_site_fract_y
_atom_site_fract_z
_atom_site_U_iso_or_equiv
_atom_site_thermal_displace_type
_atom_site_occupancy
_atom_site_calc_flag
_atom_site_refinement_flags
_atom_site_disorder_group
O1 O 0.11288(10) 0.28933(11) 0.00408(10) 0.0295(3) Uani 1 d . .
O2 O 0.35042(10) 0.21857(10) 0.05615(9) 0.0218(3) Uani 1 d . .
O3 O 0.53584(10) 0.40437(11) 0.21894(10) 0.0269(3) Uani 1 d . .
O4 O 0.27137(10) 0.47953(10) 0.19435(9) 0.0238(3) Uani 1 d . .
N1 N 0.01746(11) 0.11657(12) 0.25935(11) 0.0194(4) Uani 1 d . .
N2 N 0.36071(12) 0.24836(13) 0.45948(11) 0.0216(4) Uani 1 d . .
C1 C 0.05445(15) 0.4286(2) 0.1890(2) 0.0280(5) Uani 1 d . .
H1A H 0.0728 0.4477 0.1381 0.034 Uiso 1 calc . .
H1B H -0.0160 0.4419 0.1980 0.034 Uiso 1 calc . .
C2 C 0.05852(14) 0.3116(2) 0.15728(14) 0.0233(4) Uani 1 d . .
C3 C 0.03529(14) 0.2675(2) 0.22009(14) 0.0216(4) Uani 1 d . .
H3 H 0.0133 0.3085 0.2787 0.026 Uiso 1 calc . .
C4 C 0.04452(14) 0.1630(2) 0.19654(14) 0.0204(4) Uani 1 d . .
C5 C 0.08204(14) 0.10310(15) 0.11137(14) 0.0222(4) Uani 1 d . .
H5 H 0.0896 0.0336 0.0964 0.027 Uiso 1 calc . .
C6 C 0.10843(14) 0.1454(2) 0.04815(14) 0.0228(4) Uani 1 d . .
C7 C 0.09240(14) 0.2484(2) 0.06979(14) 0.0243(5) Uani 1 d . .
C8 C 0.15859(15) 0.0801(2) -0.03911(14) 0.0272(5) Uani 1 d . .
H8A H 0.1082 0.0191 -0.0865 0.033 Uiso 1 calc . .
H8B H 0.1801 0.1224 -0.0718 0.033 Uiso 1 calc . .
C9 C 0.25276(15) 0.0438(2) -0.00289(14) 0.0242(4) Uani 1 d . .
C10 C 0.2480(2) -0.0570(2) -0.00750(15) 0.0303(5) Uani 1 d . .
H10 H 0.1880 -0.1073 -0.0414 0.036 Uiso 1 calc . .
C11 C 0.3311(2) -0.0835(2) 0.0376(2) 0.0338(5) Uani 1 d . .
H11 H 0.3274 -0.1515 0.0326 0.041 Uiso 1 calc . .
C12 C 0.4200(2) -0.0082(2) 0.09036(15) 0.0285(5) Uani 1 d . .
H12 H 0.4749 -0.0258 0.1220 0.034 Uiso 1 calc . .
C13 C 0.42827(15) 0.0930(2) 0.09659(14) 0.0226(4) Uani 1 d . .
C14 C 0.34511(15) 0.11674(15) 0.04785(13) 0.0204(4) Uani 1 d . .
C15 C 0.51991(15) 0.1798(2) 0.16070(14) 0.0256(5) Uani 1 d . .
H15A H 0.5441 0.2170 0.1243 0.031 Uiso 1 calc . .
H15B H 0.5772 0.1489 0.1782 0.031 Uiso 1 calc . .
C16 C 0.48650(14) 0.2573(2) 0.25435(13) 0.0207(4) Uani 1 d . .
C17 C 0.44287(14) 0.21931(15) 0.31473(14) 0.0216(4) Uani 1 d . .
H17 H 0.4409 0.1485 0.3010 0.026 Uiso 1 calc . .
C18 C 0.40240(14) 0.2855(2) 0.39510(14) 0.0205(4) Uani 1 d . .
C19 C 0.39978(14) 0.38966(15) 0.41167(13) 0.0215(4) Uani 1 d . .
H19 H 0.3702 0.4333 0.4641 0.026 Uiso 1 calc . .
C20 C 0.44026(14) 0.43000(15) 0.35173(14) 0.0211(4) Uani 1 d . .
C21 C 0.48927(14) 0.3646(2) 0.27617(14) 0.0216(4) Uani 1 d . .
C22 C 0.42557(15) 0.5412(2) 0.36708(15) 0.0252(5) Uani 1 d . .
H22A H 0.4695 0.5934 0.4282 0.030 Uiso 1 calc . .
H22B H 0.4461 0.5534 0.3130 0.030 Uiso 1 calc . .
C23 C 0.31190(15) 0.55224(15) 0.37147(14) 0.0228(4) Uani 1 d . .
C24 C 0.2759(2) 0.5909(2) 0.46127(15) 0.0284(5) Uani 1 d . .
H24 H 0.3238 0.6222 0.5203 0.034 Uiso 1 calc . .
C25 C 0.1694(2) 0.5831(2) 0.4636(2) 0.0329(5) Uani 1 d . .
H25 H 0.1463 0.6117 0.5238 0.039 Uiso 1 calc . .
C26 C 0.0978(2) 0.5328(2) 0.3760(2) 0.0299(5) Uani 1 d . .
H26 H 0.0266 0.5240 0.3781 0.036 Uiso 1 calc . .
C27 C 0.13037(15) 0.49501(15) 0.28496(15) 0.0234(4) Uani 1 d . .
C28 C 0.23792(15) 0.51112(15) 0.28441(14) 0.0221(4) Uani 1 d . .
C29 C 0.07730(14) 0.05450(15) 0.28812(14) 0.0208(4) Uani 1 d . .
C30 C 0.17843(15) 0.0348(2) 0.27407(15) 0.0254(5) Uani 1 d . .
H30 H 0.2161 0.0628 0.2399 0.031 Uiso 1 calc . .
C31 C 0.2203(2) -0.0277(2) 0.3130(2) 0.0298(5) Uani 1 d . .
H31 H 0.2874 -0.0421 0.3044 0.036 Uiso 1 calc . .
C32 C 0.1650(2) -0.0700(2) 0.3647(2) 0.0313(5) Uani 1 d . .
H32 H 0.1953 -0.1125 0.3892 0.038 Uiso 1 calc . .
C33 C 0.0652(2) -0.0491(2) 0.3800(2) 0.0272(5) Uani 1 d . .
H33 H 0.0286 -0.0765 0.4152 0.033 Uiso 1 calc . .
C34 C 0.02069(14) 0.01399(15) 0.34138(14) 0.0214(4) Uani 1 d . .
C35 C -0.07781(14) 0.0530(2) 0.34526(14) 0.0212(4) Uani 1 d . .
C36 C -0.1651(2) 0.0388(2) 0.38582(15) 0.0259(5) Uani 1 d . .
H36 H -0.1672 -0.0034 0.4187 0.031 Uiso 1 calc . .
C37 C -0.2489(2) 0.0888(2) 0.3763(2) 0.0287(5) Uani 1 d . .
H37 H -0.3072 0.0806 0.4038 0.034 Uiso 1 calc . .
C38 C -0.24685(15) 0.1509(2) 0.32609(15) 0.0258(5) Uani 1 d . .
H38 H -0.3040 0.1835 0.3208 0.031 Uiso 1 calc . .
C39 C -0.16203(15) 0.1655(2) 0.28379(14) 0.0221(4) Uani 1 d . .
H39 H -0.1615 0.2064 0.2497 0.026 Uiso 1 calc . .
C40 C -0.07708(14) 0.11603(15) 0.29444(13) 0.0193(4) Uani 1 d . .
C41 C 0.41435(14) 0.20341(14) 0.51287(14) 0.0209(4) Uani 1 d . .
C42 C 0.51434(15) 0.1766(2) 0.51046(15) 0.0246(4) Uani 1 d . .
H42 H 0.5555 0.1864 0.4681 0.030 Uiso 1 calc . .
C43 C 0.5501(2) 0.1351(2) 0.5732(2) 0.0306(5) Uani 1 d . .
H43 H 0.6164 0.1162 0.5727 0.037 Uiso 1 calc . .
C44 C 0.4889(2) 0.1208(2) 0.6375(2) 0.0311(5) Uani 1 d . .
H44 H 0.5149 0.0926 0.6788 0.037 Uiso 1 calc . .
C45 C 0.3906(2) 0.1481(2) 0.64042(15) 0.0275(5) Uani 1 d . .
H45 H 0.3504 0.1386 0.6836 0.033 Uiso 1 calc . .
C46 C 0.35206(15) 0.19000(15) 0.57790(14) 0.0223(4) Uani 1 d . .
C47 C 0.25609(15) 0.22905(15) 0.56309(14) 0.0225(4) Uani 1 d . .
C48 C 0.1649(2) 0.2352(2) 0.60431(15) 0.0277(5) Uani 1 d . .
H48 H 0.1582 0.2120 0.6524 0.033 Uiso 1 calc . .
C49 C 0.0848(2) 0.2766(2) 0.5722(2) 0.0308(5) Uani 1 d . .
H49 H 0.0240 0.2812 0.5990 0.037 Uiso 1 calc . .
C50 C 0.0948(2) 0.3114(2) 0.5001(2) 0.0279(5) Uani 1 d . .
H50 H 0.0400 0.3387 0.4797 0.034 Uiso 1 calc . .
C51 C 0.18410(15) 0.3063(2) 0.45800(14) 0.0237(4) Uani 1 d . .
H51 H 0.1902 0.3297 0.4100 0.028 Uiso 1 calc . .
C52 C 0.26453(14) 0.26461(15) 0.49074(14) 0.0212(4) Uani 1 d . .
C53 C 0.0251(2) 0.2606(2) -0.0747(2) 0.0389(6) Uani 1 d . .
H53A H -0.0292 0.3018 -0.0502 0.047 Uiso 1 calc . .
H53B H -0.0039 0.1862 -0.1004 0.047 Uiso 1 calc . .
C54 C 0.0633(2) 0.2824(2) -0.1554(2) 0.0485(7) Uani 1 d . .
H54A H 0.1161 0.2391 -0.1799 0.058 Uiso 1 calc . .
H54B H 0.0052 0.2608 -0.2096 0.058 Uiso 1 calc . .
C55 C 0.1084(2) 0.3951(2) -0.1243(2) 0.0555(7) Uani 1 d . .
H55A H 0.1306 0.4022 -0.1794 0.083 Uiso 1 calc . .
H55B H 0.1673 0.4169 -0.0718 0.083 Uiso 1 calc . .
H55C H 0.0562 0.4387 -0.1015 0.083 Uiso 1 calc . .
C56 C 0.3879(2) 0.2306(2) -0.02413(15) 0.0275(5) Uani 1 d . .
H56A H 0.3443 0.1811 -0.0865 0.033 Uiso 1 calc . .
H56B H 0.4592 0.2168 -0.0259 0.033 Uiso 1 calc . .
C57 C 0.3840(2) 0.3425(2) -0.0078(2) 0.0294(5) Uani 1 d . .
H57A H 0.4325 0.3907 0.0520 0.035 Uiso 1 calc . .
H57B H 0.3142 0.3576 0.0018 0.035 Uiso 1 calc . .
C58 C 0.4114(2) 0.3622(2) -0.0936(2) 0.0486(7) Uani 1 d . .
H58A H 0.4078 0.4344 -0.0797 0.073 Uiso 1 calc . .
H58B H 0.3627 0.3158 -0.1528 0.073 Uiso 1 calc . .
H58C H 0.4810 0.3488 -0.1026 0.073 Uiso 1 calc . .
C59 C 0.6312(2) 0.4800(2) 0.2709(2) 0.0325(5) Uani 1 d . .
H59A H 0.6256 0.5200 0.3397 0.039 Uiso 1 calc . .
H59B H 0.6399 0.5294 0.2426 0.039 Uiso 1 calc . .
C60 C 0.7269(2) 0.4262(2) 0.2650(2) 0.0424(6) Uani 1 d . .
H60A H 0.7875 0.4788 0.3066 0.051 Uiso 1 calc . .
H60B H 0.7167 0.3748 0.2909 0.051 Uiso 1 calc . .
C61 C 0.7489(2) 0.3711(2) 0.1615(2) 0.0555(7) Uani 1 d . .
H61A H 0.8099 0.3387 0.1624 0.083 Uiso 1 calc . .
H61B H 0.7608 0.4218 0.1359 0.083 Uiso 1 calc . .
H61C H 0.6900 0.3177 0.1201 0.083 Uiso 1 calc . .
C62 C 0.3102(3) 0.5681(3) 0.1757(2) 0.0239(8) Uani 0.849(8) d P 1
H62A H 0.3453 0.5419 0.1190 0.029 Uiso 0.85 calc P 1
H62B H 0.3618 0.6178 0.2323 0.029 Uiso 0.85 calc P 1
C63 C 0.2257(2) 0.6263(2) 0.1563(2) 0.0335(10) Uani 0.849(8) d P 1
H63A H 0.1710 0.5763 0.1029 0.040 Uiso 0.85 calc P 1
H63B H 0.1948 0.6588 0.2149 0.040 Uiso 0.85 calc P 1
C64 C 0.2705(3) 0.7111(3) 0.1288(3) 0.0355(8) Uani 0.849(8) d P 1
H64A H 0.2157 0.7469 0.1169 0.053 Uiso 0.85 calc P 1
H64B H 0.3000 0.6789 0.0701 0.053 Uiso 0.85 calc P 1
H64C H 0.3239 0.7612 0.1820 0.053 Uiso 0.85 calc P 1
C62U C 0.2480(19) 0.5492(19) 0.1519(13) 0.050(7) Uani 0.151(8) d P 2
H62C H 0.1844 0.5762 0.1701 0.060 Uiso 0.15 calc P 2
H62D H 0.2386 0.5122 0.0804 0.060 Uiso 0.15 calc P 2
C63U C 0.3351(21) 0.6341(23) 0.1899(15) 0.066(8) Uani 0.151(8) d P 2
H63C H 0.3995 0.6052 0.1811 0.080 Uiso 0.15 calc P 2
H63D H 0.3378 0.6760 0.2602 0.080 Uiso 0.15 calc P 2
C64U C 0.3270(23) 0.7082(21) 0.1360(20) 0.059(7) Uani 0.151(8) d P 2
H64D H 0.3880 0.7623 0.1612 0.088 Uiso 0.15 calc P 2
H64E H 0.2656 0.7404 0.1480 0.088 Uiso 0.15 calc P 2
H64F H 0.3226 0.6666 0.0662 0.088 Uiso 0.15 calc P 2

loop_
_atom_type_symbol
_atom_type_description
_atom_type_scat_dispersion_real
_atom_type_scat_dispersion_imag
_atom_type_scat_source
C C 0.0033 0.0016 'International Tables Vol C Tables 4.2.6.8 and 6.1.1.4'
H H 0.0000 0.0000 'International Tables Vol C Tables 4.2.6.8 and 6.1.1.4'
N N 0.0061 0.0033 'International Tables Vol C Tables 4.2.6.8 and 6.1.1.4'
O O 0.0106 0.0060 'International Tables Vol C Tables 4.2.6.8 and 6.1.1.4'

loop_
_geom_angle_atom_site_label_1
_geom_angle_atom_site_label_2
_geom_angle_atom_site_label_3
_geom_angle
C7 O1 C53 112.30(15)
C14 O2 C56 113.71(14)
C21 O3 C59 113.95(14)
C28 O4 C62U 110.4(8)
C28 O4 C62 113.1(2)
C40 N1 C29 108.29(15)
C40 N1 C4 126.16(15)
C29 N1 C4 125.26(15)
C41 N2 C52 108.1(2)
C41 N2 C18 126.0(2)
C52 N2 C18 125.4(2)
C27 C1 C2 109.6(2)
C3 C2 C7 118.4(2)
C3 C2 C1 119.3(2)
C7 C2 C1 122.1(2)
C4 C3 C2 120.9(2)
C5 C4 C3 119.6(2)
C5 C4 N1 119.4(2)
C3 C4 N1 121.0(2)
C4 C5 C6 121.0(2)
C5 C6 C7 118.6(2)
C5 C6 C8 118.9(2)
C7 C6 C8 122.4(2)
O1 C7 C6 119.0(2)
O1 C7 C2 119.6(2)
C6 C7 C2 121.3(2)
C9 C8 C6 109.6(2)
C10 C9 C14 117.7(2)
C10 C9 C8 122.4(2)
C14 C9 C8 119.5(2)
C11 C10 C9 121.1(2)
C10 C11 C12 119.9(2)
C11 C12 C13 121.0(2)
C12 C13 C14 118.1(2)
C12 C13 C15 122.3(2)
C14 C13 C15 119.4(2)
O2 C14 C13 118.9(2)
O2 C14 C9 118.7(2)
C13 C14 C9 122.2(2)
C13 C15 C16 109.8(2)
C17 C16 C21 118.9(2)
C17 C16 C15 119.3(2)
C21 C16 C15 121.5(2)
C18 C17 C16 120.9(2)
C17 C18 C19 119.2(2)
C17 C18 N2 121.5(2)
C19 C18 N2 119.3(2)
C20 C19 C18 121.6(2)
C19 C20 C21 118.3(2)
C19 C20 C22 119.2(2)
C21 C20 C22 122.4(2)
O3 C21 C20 119.7(2)
O3 C21 C16 119.6(2)
C20 C21 C16 120.6(2)
C23 C22 C20 109.4(2)
C24 C23 C28 118.0(2)
C24 C23 C22 121.3(2)
C28 C23 C22 120.2(2)
C25 C24 C23 120.8(2)
C26 C25 C24 119.8(2)
C25 C26 C27 121.1(2)
C26 C27 C28 118.0(2)
C26 C27 C1 121.8(2)
C28 C27 C1 120.0(2)
O4 C28 C23 119.5(2)
O4 C28 C27 118.7(2)
C23 C28 C27 121.7(2)
C30 C29 N1 129.5(2)
C30 C29 C34 121.6(2)
N1 C29 C34 108.9(2)
C31 C30 C29 117.4(2)
C30 C31 C32 122.0(2)
C33 C32 C31 120.6(2)
C32 C33 C34 118.7(2)
C33 C34 C29 119.7(2)
C33 C34 C35 133.3(2)
C29 C34 C35 107.0(2)
C36 C35 C40 119.6(2)
C36 C35 C34 133.4(2)
C40 C35 C34 107.0(2)
C37 C36 C35 118.9(2)
C36 C37 C38 120.9(2)
C39 C38 C37 121.8(2)
C38 C39 C40 117.3(2)
C39 C40 N1 129.5(2)
C39 C40 C35 121.6(2)
N1 C40 C35 108.8(2)
C42 C41 N2 129.4(2)
C42 C41 C46 121.4(2)
N2 C41 C46 109.2(2)
C43 C42 C41 117.7(2)
C42 C43 C44 121.4(2)
C45 C44 C43 120.9(2)
C44 C45 C46 119.2(2)
C45 C46 C41 119.4(2)
C45 C46 C47 134.1(2)
C41 C46 C47 106.5(2)
C48 C47 C52 119.6(2)
C48 C47 C46 133.3(2)
C52 C47 C46 107.1(2)
C49 C48 C47 118.8(2)
C48 C49 C50 120.6(2)
C51 C50 C49 121.9(2)
C50 C51 C52 117.2(2)
C51 C52 N2 129.0(2)
C51 C52 C47 121.8(2)
N2 C52 C47 109.2(2)
O1 C53 C54 108.2(2)
C55 C54 C53 114.7(2)
O2 C56 C57 107.6(2)
C56 C57 C58 112.7(2)
O3 C59 C60 111.9(2)
C61 C60 C59 113.2(2)
O4 C62 C63 114.0(2)
C64 C63 C62 111.0(3)
O4 C62U C63U 106.7(16)
C62U C63U C64U 111.7(18)

loop_
_geom_bond_atom_site_label_1
_geom_bond_atom_site_label_2
_geom_bond_distance
O1 C7 1.391(2)
O1 C53 1.443(3)
O2 C14 1.388(2)
O2 C56 1.435(2)
O3 C21 1.385(2)
O3 C59 1.449(2)
O4 C28 1.386(2)
O4 C62U 1.43(2)
O4 C62 1.457(3)
N1 C40 1.400(2)
N1 C29 1.402(2)
N1 C4 1.428(2)
N2 C41 1.398(2)
N2 C52 1.399(2)
N2 C18 1.428(2)
C1 C27 1.515(3)
C1 C2 1.525(3)
C2 C3 1.391(3)
C2 C7 1.403(3)
C3 C4 1.390(3)
C4 C5 1.389(3)
C5 C6 1.390(3)
C6 C7 1.396(3)
C6 C8 1.524(3)
C8 C9 1.514(3)
C9 C10 1.395(3)
C9 C14 1.402(3)
C10 C11 1.384(3)
C11 C12 1.389(3)
C12 C13 1.390(3)
C13 C14 1.392(3)
C13 C15 1.516(3)
C15 C16 1.527(3)
C16 C17 1.393(3)
C16 C21 1.407(3)
C17 C18 1.387(3)
C18 C19 1.393(3)
C19 C20 1.391(3)
C20 C21 1.403(3)
C20 C22 1.527(3)
C22 C23 1.513(3)
C23 C24 1.396(3)
C23 C28 1.397(3)
C24 C25 1.387(3)
C25 C26 1.386(3)
C26 C27 1.391(3)
C27 C28 1.400(3)
C29 C30 1.398(3)
C29 C34 1.408(3)
C30 C31 1.381(3)
C31 C32 1.395(3)
C32 C33 1.388(3)
C33 C34 1.399(3)
C34 C35 1.447(3)
C35 C36 1.393(3)
C35 C40 1.409(3)
C36 C37 1.387(3)
C37 C38 1.391(3)
C38 C39 1.384(3)
C39 C40 1.399(3)
C41 C42 1.395(3)
C41 C46 1.411(3)
C42 C43 1.382(3)
C43 C44 1.397(3)
C44 C45 1.376(3)
C45 C46 1.394(3)
C46 C47 1.451(3)
C47 C48 1.401(3)
C47 C52 1.403(3)
C48 C49 1.388(3)
C49 C50 1.393(3)
C50 C51 1.387(3)
C51 C52 1.398(3)
C53 C54 1.511(3)
C54 C55 1.489(4)
C56 C57 1.504(3)
C57 C58 1.520(3)
C59 C60 1.520(3)
C60 C61 1.508(4)
C62 C63 1.518(4)
C63 C64 1.518(4)
C62U C63U 1.43(4)
C63U C64U 1.59(3)
